data_4100601
loop_
_publ_author_name
'Zhang, Jie-Peng'
'Lin, Yan-Yong'
'Huang, Xiao-Chun'
'Chen, Xiao-Ming'

_publ_section_title
;
Copper(I) 1,2,4-Triazolates and Related Complexes:
Studies of the Solvothermal Ligand Reactions, Network
Topologies, and Photoluminescence Properties
;
_journal_name_full 'Journal of the American Chemical Society'
_journal_paper_doi 10.1021/ja042222t
_journal_year 2005
_chemical_formula_sum 'C6 H12 Cu N3 O'
_chemical_formula_weight 205.73
_space_group_IT_number 204
_symmetry_cell_setting cubic
_symmetry_space_group_name_Hall '-I 2 2 3'
_symmetry_space_group_name_H-M 'I m -3'
_cell_angle_alpha 90.00
_cell_angle_beta 90.00
_cell_angle_gamma 90.00
_cell_formula_units_Z 12
_cell_length_a 14.9159(7)
_cell_length_b 14.9159(7)
_cell_length_c 14.9159(7)
_cell_measurement_temperature 123(2)
_cell_volume 3318.6(3)
_diffrn_ambient_temperature 123(2)
_exptl_crystal_density_diffrn 1.235
_cod_database_code 4100601

loop_
_symmetry_equiv_pos_as_xyz
'x, y, z'
'-x, -y, z'
'-x, y, -z'
'x, -y, -z'
'z, x, y'
'z, -x, -y'
'-z, -x, y'
'-z, x, -y'
'y, z, x'
'-y, z, -x'
'y, -z, -x'
'-y, -z, x'
'x+1/2, y+1/2, z+1/2'
'-x+1/2, -y+1/2, z+1/2'
'-x+1/2, y+1/2, -z+1/2'
'x+1/2, -y+1/2, -z+1/2'
'z+1/2, x+1/2, y+1/2'
'z+1/2, -x+1/2, -y+1/2'
'-z+1/2, -x+1/2, y+1/2'
'-z+1/2, x+1/2, -y+1/2'
'y+1/2, z+1/2, x+1/2'
'-y+1/2, z+1/2, -x+1/2'
'y+1/2, -z+1/2, -x+1/2'
'-y+1/2, -z+1/2, x+1/2'
'-x, -y, -z'
'x, y, -z'
'x, -y, z'
'-x, y, z'
'-z, -x, -y'
'-z, x, y'
'z, x, -y'
'z, -x, y'
'-y, -z, -x'
'y, -z, x'
'-y, z, x'
'y, z, -x'
'-x+1/2, -y+1/2, -z+1/2'
'x+1/2, y+1/2, -z+1/2'
'x+1/2, -y+1/2, z+1/2'
'-x+1/2, y+1/2, z+1/2'
'-z+1/2, -x+1/2, -y+1/2'
'-z+1/2, x+1/2, y+1/2'
'z+1/2, x+1/2, -y+1/2'
'z+1/2, -x+1/2, y+1/2'
'-y+1/2, -z+1/2, -x+1/2'
'y+1/2, -z+1/2, x+1/2'
'-y+1/2, z+1/2, x+1/2'
'y+1/2, z+1/2, -x+1/2'

loop_
_atom_site_label
_atom_site_type_symbol
_atom_site_fract_x
_atom_site_fract_y
_atom_site_fract_z
_atom_site_U_iso_or_equiv
_atom_site_adp_type
_atom_site_occupancy
_atom_site_symmetry_multiplicity
_atom_site_calc_flag
_atom_site_refinement_flags
_atom_site_disorder_assembly
_atom_site_disorder_group
Cu1 Cu -0.38441(6) 0.5000 0.0000 0.0293(3) Uani 1 4 d S . .
N1 N -0.5000 0.7529(4) 0.0000 0.0330(14) Uani 1 4 d S . .
N2 N -0.4536(3) 0.6117(3) 0.0000 0.0324(10) Uani 1 2 d S . .
C1 C -0.4291(4) 0.6975(3) 0.0000 0.0327(11) Uani 1 2 d S . .
C2 C -0.3333(4) 0.7277(5) 0.0000 0.0557(19) Uani 1 2 d S . .
H2A H -0.2938 0.6790 0.0146 0.067 Uiso 0.50 1 d PR . .
H2B H -0.3248 0.7747 0.0431 0.067 Uiso 0.50 1 d PR . .
C3 C -0.3079(9) 0.7689(11) -0.0952(11) 0.094(5) Uani 0.50 1 d P . .
H3A H -0.2453 0.7888 -0.0945 0.112 Uiso 0.50 1 calc PR . .
H3B H -0.3470 0.8201 -0.1080 0.112 Uiso 0.50 1 calc PR . .
H3C H -0.3158 0.7231 -0.1417 0.112 Uiso 0.50 1 calc PR . .
O1W O -0.2811(17) 1.0000 0.0000 0.043(5) Uiso 0.25 4 d SP A 1
H1WA H -0.2316 0.9602 0.0000 0.064 Uiso 0.25 2 d SPR A 1
O2W O -0.237(3) 1.0000 -0.072(3) 0.069(12) Uiso 0.13 2 d SP B 2
H2W H -0.2713 0.9548 -0.0771 0.104 Uiso 0.13 1 d PR B 2
O3W O -0.126(4) 0.906(4) 0.0000 0.085(15) Uiso 0.13 2 d SP C 3
H3WA H -0.1317 0.9180 -0.0524 0.127 Uiso 0.06 1 d PR C 3
H3WB H -0.1209 0.9658 -0.0682 0.127 Uiso 0.06 1 d PR C 3
O4W O -0.159(4) 0.945(4) -0.070(4) 0.062(15) Uiso 0.06 1 d P . 4
H4WA H -0.1929 0.9105 -0.1007 0.093 Uiso 0.06 1 d PR . 4
H4WB H -0.2151 1.0000 -0.0793 0.093 Uiso 0.13 2 d SPR . 4

loop_
_atom_site_aniso_label
_atom_site_aniso_U_11
_atom_site_aniso_U_22
_atom_site_aniso_U_33
_atom_site_aniso_U_23
_atom_site_aniso_U_13
_atom_site_aniso_U_12
Cu1 0.0206(5) 0.0258(5) 0.0416(6) 0.000 0.000 0.000
N1 0.038(3) 0.024(3) 0.038(3) 0.000 0.000 0.000
N2 0.023(2) 0.024(2) 0.050(3) 0.000 0.000 0.0007(16)
C1 0.032(3) 0.025(2) 0.042(3) 0.000 0.000 -0.001(2)
C2 0.036(3) 0.033(3) 0.098(6) 0.000 0.000 -0.007(3)
C3 0.055(7) 0.092(10) 0.133(14) 0.016(10) 0.027(8) -0.010(7)

loop_
_geom_bond_atom_site_label_1
_geom_bond_atom_site_label_2
_geom_bond_distance
_geom_bond_site_symmetry_2
_geom_bond_publ_flag
Cu1 N2 1.960(4) 27_565 ?
Cu1 N2 1.960(4) . ?
Cu1 N1 1.962(6) 45_554 ?
N1 C1 1.342(7) 3_455 ?
N1 C1 1.342(7) . ?
N1 Cu1 1.962(6) 41_455 ?
N2 C1 1.332(7) . ?
N2 N2 1.383(8) 3_455 ?
C1 C2 1.498(8) . ?
C2 C3 1.593(15) 26 ?
C2 C3 1.593(15) . ?
O4W O4W 1.65(12) 27_575 ?
